data_4348513
loop_
_publ_author_name
'Tyler, Sarah F.'
'Judkins, Eileen C.'
'Song, You'
'Cao, Fan'
'McMillin, David R.'
'Fanwick, Phillip E.'
'Ren, Tong'

_publ_section_title
;
 Cr(III)-HMC (HMC =
 5,5,7,12,12,14-Hexamethyl-1,4,8,11-tetraazacyclotetradecane) Alkynyl
 Complexes: Preparation and Emission Properties.
;
_journal_issue 17
_journal_name_full 'Inorganic chemistry'
_journal_page_first 8736
_journal_page_last 8743
_journal_paper_doi 10.1021/acs.inorgchem.6b01285
_journal_volume 55
_journal_year 2016
_chemical_formula_moiety 'C30 H54 Cr1 N4 Si2,Cl1'
_chemical_formula_sum 'C30 H54 Cl Cr N4 Si2'
_chemical_formula_weight 614.40
_space_group_crystal_system orthorhombic
_space_group_IT_number 60
_space_group_name_Hall '-P 2n 2ab'
_space_group_name_H-M_alt 'P b c n'
_atom_sites_solution_hydrogens mixed
_atom_sites_solution_primary iterative
_atom_sites_solution_secondary difmap
_audit_creation_method SHELXL-2014/7
_cell_angle_alpha 90
_cell_angle_beta 90
_cell_angle_gamma 90
_cell_formula_units_Z 4
_cell_length_a 12.2089(5)
_cell_length_b 12.8204(5)
_cell_length_c 22.5411(14)
_cell_measurement_reflns_used 13083
_cell_measurement_temperature 150(2)
_cell_measurement_theta_max 68.000
_cell_measurement_theta_min 5.374
_cell_volume 3528.2(3)
_computing_cell_refinement 'HKL3000 (Otwinowski & Minor, 1997)'
_computing_data_collection 'Crystal Clear(Rigaku 2001)'
_computing_data_reduction 'HKL3000 (Otwinowski & Minor, 1997)'
_computing_publication_material 'local programs'
_computing_structure_refinement 'SHELXL-2014/7 (Sheldrick, 2014)'
_computing_structure_solution 'SHELXT (Sheldrick)'
_diffrn_ambient_temperature 150(2)
_diffrn_measured_fraction_theta_full 0.956
_diffrn_measured_fraction_theta_max 0.953
_diffrn_measurement_details
;
Data were collected on a Rigaku Rapid which has a quarter 
chi circle and a 200 degree curved image plate at a fixed 
distance of 127.4mm.  Strategy was optimized using the 
CrystalClear software.  The completeness is the best 
that can be obtained with this geometry. The missing data are not 
cusp data but mostly high angle data.
Also the use of HKL3000/SCALEPACK lowers the number 
of observed data as inconsistent equivalents are removed 
from the data set and not included in the collected total.
;
_diffrn_measurement_device_type 'Rigaku Rapid II'
_diffrn_measurement_method \w
_diffrn_radiation_type CuK\a
_diffrn_radiation_wavelength 1.54178
_diffrn_reflns_av_R_equivalents 0.050
_diffrn_reflns_av_unetI/netI 0.0361
_diffrn_reflns_Laue_measured_fraction_max 0.953
_diffrn_reflns_limit_h_max 14
_diffrn_reflns_limit_h_min 0
_diffrn_reflns_limit_k_max 15
_diffrn_reflns_limit_k_min 0
_diffrn_reflns_limit_l_max 25
_diffrn_reflns_limit_l_min 0
_diffrn_reflns_number 13083
_diffrn_reflns_point_group_measured_fraction_full 0.956
_diffrn_reflns_point_group_measured_fraction_max 0.953
_diffrn_reflns_theta_full 67.679
_diffrn_reflns_theta_max 68.000
_diffrn_reflns_theta_min 5.374
_diffrn_source 'microfocus source'
_exptl_absorpt_coefficient_mu 4.184
_exptl_absorpt_correction_T_max 0.512
_exptl_absorpt_correction_T_min 0.006
_exptl_absorpt_correction_type multi-scan
_exptl_absorpt_process_details 'SCALEPACK (Otwinowski & Minor, 1997)'
_exptl_crystal_colour orange
_exptl_crystal_density_diffrn 1.157
_exptl_crystal_description prism
_exptl_crystal_F_000 1324
_exptl_crystal_size_max 0.200
_exptl_crystal_size_mid 0.180
_exptl_crystal_size_min 0.160
_refine_diff_density_max 0.391
_refine_diff_density_min -0.386
_refine_diff_density_rms 0.070
_refine_ls_extinction_coef 0.00067(13)
_refine_ls_extinction_expression Fc^*^=kFc[1+0.001xFc^2^\l^3^/sin(2\q)]^-1/4^
_refine_ls_extinction_method 'SHELXL-2014/7 (Sheldrick 2014'
_refine_ls_goodness_of_fit_ref 1.065
_refine_ls_hydrogen_treatment mixed
_refine_ls_matrix_type full
_refine_ls_number_parameters 188
_refine_ls_number_reflns 3069
_refine_ls_number_restraints 0
_refine_ls_restrained_S_all 1.065
_refine_ls_R_factor_all 0.0946
_refine_ls_R_factor_gt 0.0606
_refine_ls_shift/su_max 0.000
_refine_ls_shift/su_mean 0.000
_refine_ls_structure_factor_coef Fsqd
_refine_ls_weighting_details 'w=1/[\s^2^(Fo^2^)+(0.0638P)^2^+6.7869P] where P=(Fo^2^+2Fc^2^)/3'
_refine_ls_weighting_scheme calc
_refine_ls_wR_factor_gt 0.1454
_refine_ls_wR_factor_ref 0.1700
_reflns_Friedel_coverage 0.000
_reflns_number_gt 2137
_reflns_number_total 3069
_reflns_threshold_expression 'I > 2\s(I)'
_cod_data_source_file ic6b01285_si_002.cif
_cod_data_source_block SFTCR4
_cod_database_code 4348513
_shelx_shelxl_version_number 2014/7
_shelx_space_group_comment
;
The symmetry employed for this shelxl refinement is uniquely defined
by the following loop, which should always be used as a source of
symmetry information in preference to the above space-group names.
They are only intended as comments.
;
_shelx_estimated_absorpt_t_min 0.488
_shelx_estimated_absorpt_t_max 0.554

loop_
_space_group_symop_operation_xyz
'x, y, z'
'-x+1/2, -y+1/2, z+1/2'
'-x, y, -z+1/2'
'x+1/2, -y+1/2, -z'
'-x, -y, -z'
'x-1/2, y-1/2, -z-1/2'
'x, -y, z-1/2'
'-x-1/2, y-1/2, z'

loop_
_atom_site_label
_atom_site_type_symbol
_atom_site_fract_x
_atom_site_fract_y
_atom_site_fract_z
_atom_site_U_iso_or_equiv
_atom_site_adp_type
_atom_site_occupancy
_atom_site_site_symmetry_order
_atom_site_calc_flag
_atom_site_refinement_flags_posn
_atom_site_refinement_flags_adp
_atom_site_refinement_flags_occupancy
Cr1 Cr 0.5000 0.80398(6) 0.7500 0.0350(3) Uani 1 2 d S T P
Cl1 Cl 0.5000 1.12379(12) 0.7500 0.0744(6) Uani 1 2 d S T P
Si1 Si 0.41298(12) 0.33313(11) 0.54672(7) 0.0608(4) Uani 1 1 d . . .
N1 N 0.6745(3) 0.8259(3) 0.75408(17) 0.0416(8) Uani 1 1 d . . .
N2 N 0.5002(3) 0.9119(3) 0.82196(16) 0.0425(8) Uani 1 1 d . . .
C1 C 0.4810(3) 0.6862(3) 0.68972(19) 0.0425(10) Uani 1 1 d . . .
C2 C 0.4608(4) 0.6121(3) 0.6589(2) 0.0484(10) Uani 1 1 d . . .
C3 C 0.4430(4) 0.5250(3) 0.6238(2) 0.0507(11) Uani 1 1 d . . .
C4 C 0.4293(4) 0.4485(4) 0.5934(2) 0.0596(13) Uani 1 1 d . . .
C5 C 0.3196(5) 0.3677(5) 0.4862(3) 0.097(2) Uani 1 1 d . . .
H5A H 0.2505 0.3933 0.5028 0.146 Uiso 1 1 calc R U .
H5B H 0.3055 0.3060 0.4617 0.146 Uiso 1 1 calc R U .
H5C H 0.3530 0.4223 0.4617 0.146 Uiso 1 1 calc R U .
C6 C 0.3546(6) 0.2234(4) 0.5922(3) 0.096(2) Uani 1 1 d . . .
H6A H 0.4053 0.2062 0.6245 0.143 Uiso 1 1 calc R U .
H6B H 0.3441 0.1620 0.5669 0.143 Uiso 1 1 calc R U .
H6C H 0.2840 0.2448 0.6089 0.143 Uiso 1 1 calc R U .
C7 C 0.5489(5) 0.2972(5) 0.5165(3) 0.0892(19) Uani 1 1 d . . .
H7A H 0.5794 0.3565 0.4946 0.134 Uiso 1 1 calc R U .
H7B H 0.5410 0.2374 0.4897 0.134 Uiso 1 1 calc R U .
H7C H 0.5981 0.2787 0.5492 0.134 Uiso 1 1 calc R U .
C8 C 0.7460(3) 0.8332(3) 0.6992(2) 0.0471(10) Uani 1 1 d . . .
C9 C 0.3004(3) 0.9129(3) 0.8433(2) 0.0533(12) Uani 1 1 d . . .
H9A H 0.2492 0.9182 0.8773 0.064 Uiso 1 1 calc R U .
H9B H 0.2997 0.9812 0.8229 0.064 Uiso 1 1 calc R U .
C10 C 0.4146(4) 0.8969(3) 0.86847(19) 0.0490(11) Uani 1 1 d . . .
H10 H 0.4199 0.8236 0.8834 0.059 Uiso 1 1 calc R U .
C11 C 0.6121(3) 0.9098(4) 0.8463(2) 0.0543(12) Uani 1 1 d . . .
H11A H 0.6233 0.8450 0.8694 0.065 Uiso 1 1 calc R U .
H11B H 0.6230 0.9700 0.8732 0.065 Uiso 1 1 calc R U .
C12 C 0.6928(3) 0.9148(3) 0.7962(2) 0.0527(11) Uani 1 1 d . . .
H12A H 0.6844 0.9817 0.7747 0.063 Uiso 1 1 calc R U .
H12B H 0.7683 0.9114 0.8121 0.063 Uiso 1 1 calc R U .
C13 C 0.4305(5) 0.9713(4) 0.9213(2) 0.0735(15) Uani 1 1 d . . .
H13A H 0.4274 1.0436 0.9074 0.110 Uiso 1 1 calc R U .
H13B H 0.5019 0.9581 0.9397 0.110 Uiso 1 1 calc R U .
H13C H 0.3723 0.9595 0.9505 0.110 Uiso 1 1 calc R U .
C14 C 0.7505(4) 0.7233(3) 0.6728(2) 0.0580(12) Uani 1 1 d . . .
H14A H 0.7882 0.6765 0.7005 0.087 Uiso 1 1 calc R U .
H14B H 0.7903 0.7251 0.6351 0.087 Uiso 1 1 calc R U .
H14C H 0.6758 0.6979 0.6660 0.087 Uiso 1 1 calc R U .
C15 C 0.8629(4) 0.8663(4) 0.7159(3) 0.0659(14) Uani 1 1 d . . .
H15A H 0.8619 0.9378 0.7312 0.099 Uiso 1 1 calc R U .
H15B H 0.9099 0.8628 0.6808 0.099 Uiso 1 1 calc R U .
H15C H 0.8914 0.8192 0.7465 0.099 Uiso 1 1 calc R U .
H2 H 0.493(3) 0.966(3) 0.8063(15) 0.018(9) Uiso 1 1 d . . .
H1 H 0.692(3) 0.776(3) 0.7731(18) 0.043(13) Uiso 1 1 d . . .

loop_
_atom_site_aniso_label
_atom_site_aniso_U_11
_atom_site_aniso_U_22
_atom_site_aniso_U_33
_atom_site_aniso_U_23
_atom_site_aniso_U_13
_atom_site_aniso_U_12
Cr1 0.0367(5) 0.0253(4) 0.0431(6) 0.000 -0.0038(4) 0.000
Cl1 0.0821(12) 0.0307(8) 0.1105(16) 0.000 0.0279(11) 0.000
Si1 0.0630(8) 0.0514(8) 0.0681(9) -0.0172(7) -0.0105(7) 0.0030(7)
N1 0.0349(17) 0.0340(17) 0.056(2) 0.0015(18) -0.0050(16) 0.0035(14)
N2 0.0449(19) 0.0284(17) 0.054(2) 0.0004(16) 0.0005(17) -0.0006(17)
C1 0.046(2) 0.036(2) 0.046(3) 0.0006(18) -0.0021(19) 0.0024(18)
C2 0.050(2) 0.044(2) 0.051(3) -0.005(2) 0.000(2) -0.003(2)
C3 0.053(3) 0.046(3) 0.053(3) -0.006(2) -0.001(2) -0.005(2)
C4 0.067(3) 0.052(3) 0.060(3) -0.007(2) -0.004(2) -0.004(2)
C5 0.088(4) 0.106(5) 0.097(5) -0.016(4) -0.037(4) 0.008(4)
C6 0.123(5) 0.051(3) 0.113(5) -0.011(3) 0.011(4) 0.005(3)
C7 0.081(4) 0.092(4) 0.095(5) -0.024(4) -0.004(4) 0.028(3)
C8 0.034(2) 0.043(2) 0.065(3) 0.003(2) 0.005(2) 0.0057(18)
C9 0.046(2) 0.048(3) 0.066(3) -0.005(2) 0.012(2) 0.001(2)
C10 0.056(3) 0.043(2) 0.049(3) -0.004(2) 0.009(2) -0.002(2)
C11 0.048(3) 0.056(3) 0.059(3) -0.013(2) -0.009(2) 0.002(2)
C12 0.040(2) 0.048(2) 0.071(3) -0.013(2) -0.008(2) -0.0055(19)
C13 0.079(4) 0.077(4) 0.064(4) -0.022(3) 0.010(3) -0.002(3)
C14 0.051(2) 0.051(3) 0.072(3) -0.013(2) 0.004(2) 0.008(2)
C15 0.042(2) 0.060(3) 0.095(4) -0.003(3) 0.007(3) 0.004(2)

loop_
_atom_type_symbol
_atom_type_description
_atom_type_scat_dispersion_real
_atom_type_scat_dispersion_imag
_atom_type_scat_source
C C 0.0181 0.0091 'International Tables Vol C Tables 4.2.6.8 and 6.1.1.4'
H H 0.0000 0.0000 'International Tables Vol C Tables 4.2.6.8 and 6.1.1.4'
N N 0.0311 0.0180 'International Tables Vol C Tables 4.2.6.8 and 6.1.1.4'
Si Si 0.2541 0.3302 'International Tables Vol C Tables 4.2.6.8 and 6.1.1.4'
Cl Cl 0.3639 0.7018 'International Tables Vol C Tables 4.2.6.8 and 6.1.1.4'
Cr Cr -0.1635 2.4439 'International Tables Vol C Tables 4.2.6.8 and 6.1.1.4'

loop_
_geom_angle_atom_site_label_1
_geom_angle_atom_site_label_2
_geom_angle_atom_site_label_3
_geom_angle
_geom_angle_site_symmetry_1
_geom_angle_site_symmetry_3
C1 Cr1 C1 84.8(2) . 3_656
C1 Cr1 N2 88.48(15) . 3_656
C1 Cr1 N2 170.09(15) 3_656 3_656
C1 Cr1 N2 170.09(15) . .
C1 Cr1 N2 88.49(15) 3_656 .
N2 Cr1 N2 99.1(2) 3_656 .
C1 Cr1 N1 87.47(15) . 3_656
C1 Cr1 N1 103.70(14) 3_656 3_656
N2 Cr1 N1 83.21(13) 3_656 3_656
N2 Cr1 N1 87.08(14) . 3_656
C1 Cr1 N1 103.70(14) . .
C1 Cr1 N1 87.47(15) 3_656 .
N2 Cr1 N1 87.08(14) 3_656 .
N2 Cr1 N1 83.21(13) . .
N1 Cr1 N1 165.01(18) 3_656 .
C4 Si1 C5 107.5(3) . .
C4 Si1 C7 108.4(3) . .
C5 Si1 C7 110.1(3) . .
C4 Si1 C6 109.5(2) . .
C5 Si1 C6 110.5(3) . .
C7 Si1 C6 110.7(3) . .
C12 N1 C8 112.5(3) . .
C12 N1 Cr1 105.9(2) . .
C8 N1 Cr1 122.9(3) . .
C12 N1 H1 103(3) . .
C8 N1 H1 110(3) . .
Cr1 N1 H1 101(3) . .
C11 N2 C10 112.7(4) . .
C11 N2 Cr1 105.8(3) . .
C10 N2 Cr1 116.7(3) . .
C11 N2 H2 107(3) . .
C10 N2 H2 110(3) . .
Cr1 N2 H2 103(3) . .
C2 C1 Cr1 172.2(4) . .
C1 C2 C3 177.0(5) . .
C4 C3 C2 178.9(5) . .
C3 C4 Si1 178.3(5) . .
Si1 C5 H5A 109.5 . .
Si1 C5 H5B 109.5 . .
H5A C5 H5B 109.5 . .
Si1 C5 H5C 109.5 . .
H5A C5 H5C 109.5 . .
H5B C5 H5C 109.5 . .
Si1 C6 H6A 109.5 . .
Si1 C6 H6B 109.5 . .
H6A C6 H6B 109.5 . .
Si1 C6 H6C 109.5 . .
H6A C6 H6C 109.5 . .
H6B C6 H6C 109.5 . .
Si1 C7 H7A 109.5 . .
Si1 C7 H7B 109.5 . .
H7A C7 H7B 109.5 . .
Si1 C7 H7C 109.5 . .
H7A C7 H7C 109.5 . .
H7B C7 H7C 109.5 . .
C9 C8 N1 110.1(3) 3_656 .
C9 C8 C14 112.9(4) 3_656 .
N1 C8 C14 106.3(3) . .
C9 C8 C15 108.6(4) 3_656 .
N1 C8 C15 110.6(4) . .
C14 C8 C15 108.4(4) . .
C8 C9 C10 119.3(4) 3_656 .
C8 C9 H9A 107.5 3_656 .
C10 C9 H9A 107.5 . .
C8 C9 H9B 107.5 3_656 .
C10 C9 H9B 107.5 . .
H9A C9 H9B 107.0 . .
N2 C10 C9 111.3(4) . .
N2 C10 C13 112.0(4) . .
C9 C10 C13 108.7(4) . .
N2 C10 H10 108.2 . .
C9 C10 H10 108.2 . .
C13 C10 H10 108.2 . .
N2 C11 C12 109.1(4) . .
N2 C11 H11A 109.9 . .
C12 C11 H11A 109.9 . .
N2 C11 H11B 109.9 . .
C12 C11 H11B 109.9 . .
H11A C11 H11B 108.3 . .
N1 C12 C11 110.3(3) . .
N1 C12 H12A 109.6 . .
C11 C12 H12A 109.6 . .
N1 C12 H12B 109.6 . .
C11 C12 H12B 109.6 . .
H12A C12 H12B 108.1 . .
C10 C13 H13A 109.5 . .
C10 C13 H13B 109.5 . .
H13A C13 H13B 109.5 . .
C10 C13 H13C 109.5 . .
H13A C13 H13C 109.5 . .
H13B C13 H13C 109.5 . .
C8 C14 H14A 109.5 . .
C8 C14 H14B 109.5 . .
H14A C14 H14B 109.5 . .
C8 C14 H14C 109.5 . .
H14A C14 H14C 109.5 . .
H14B C14 H14C 109.5 . .
C8 C15 H15A 109.5 . .
C8 C15 H15B 109.5 . .
H15A C15 H15B 109.5 . .
C8 C15 H15C 109.5 . .
H15A C15 H15C 109.5 . .
H15B C15 H15C 109.5 . .

loop_
_geom_bond_atom_site_label_1
_geom_bond_atom_site_label_2
_geom_bond_distance
_geom_bond_site_symmetry_2
Cr1 C1 2.045(4) .
Cr1 C1 2.045(4) 3_656
Cr1 N2 2.132(3) 3_656
Cr1 N2 2.132(3) .
Cr1 N1 2.151(3) 3_656
Cr1 N1 2.151(3) .
Si1 C4 1.825(5) .
Si1 C5 1.832(6) .
Si1 C7 1.852(6) .
Si1 C6 1.881(6) .
N1 C12 1.499(5) .
N1 C8 1.517(5) .
N1 H1 0.80(4) .
N2 C11 1.472(5) .
N2 C10 1.493(5) .
N2 H2 0.78(3) .
C1 C2 1.204(5) .
C2 C3 1.385(6) .
C3 C4 1.209(6) .
C5 H5A 0.9800 .
C5 H5B 0.9800 .
C5 H5C 0.9800 .
C6 H6A 0.9800 .
C6 H6B 0.9800 .
C6 H6C 0.9800 .
C7 H7A 0.9800 .
C7 H7B 0.9800 .
C7 H7C 0.9800 .
C8 C9 1.510(6) 3_656
C8 C14 1.531(6) .
C8 C15 1.535(6) .
C9 C8 1.510(6) 3_656
C9 C10 1.518(6) .
C9 H9A 0.9900 .
C9 H9B 0.9900 .
C10 C13 1.539(6) .
C10 H10 1.0000 .
C11 C12 1.501(6) .
C11 H11A 0.9900 .
C11 H11B 0.9900 .
C12 H12A 0.9900 .
C12 H12B 0.9900 .
C13 H13A 0.9800 .
C13 H13B 0.9800 .
C13 H13C 0.9800 .
C14 H14A 0.9800 .
C14 H14B 0.9800 .
C14 H14C 0.9800 .
C15 H15A 0.9800 .
C15 H15B 0.9800 .
C15 H15C 0.9800 .

loop_
_geom_hbond_atom_site_label_D
_geom_hbond_atom_site_label_H
_geom_hbond_atom_site_label_A
_geom_hbond_distance_DH
_geom_hbond_distance_HA
_geom_hbond_distance_DA
_geom_hbond_angle_DHA
N2 H2 Cl1 0.78(3) 2.39(3) 3.164(4) 170(3)

loop_
_geom_torsion_atom_site_label_1
_geom_torsion_atom_site_label_2
_geom_torsion_atom_site_label_3
_geom_torsion_atom_site_label_4
_geom_torsion
_geom_torsion_site_symmetry_1
_geom_torsion_site_symmetry_4
C12 N1 C8 C9 -77.5(4) . 3_656
Cr1 N1 C8 C9 50.9(4) . 3_656
C12 N1 C8 C14 159.9(3) . .
Cr1 N1 C8 C14 -71.7(4) . .
C12 N1 C8 C15 42.5(5) . .
Cr1 N1 C8 C15 170.9(3) . .
C11 N2 C10 C9 172.9(3) . .
Cr1 N2 C10 C9 -64.3(4) . .
C11 N2 C10 C13 50.9(5) . .
Cr1 N2 C10 C13 173.7(3) . .
C8 C9 C10 N2 70.3(5) 3_656 .
C8 C9 C10 C13 -165.8(4) 3_656 .
C10 N2 C11 C12 174.4(3) . .
Cr1 N2 C11 C12 45.7(4) . .
C8 N1 C12 C11 174.0(3) . .
Cr1 N1 C12 C11 37.2(4) . .
N2 C11 C12 N1 -57.7(5) . .
